data_2014401
loop_
_publ_author_name
'Insuasty, Henry'
'Estrada, Martin'
'Cobo, Justo'
'Low, John N.'
'Glidewell, Christopher'

_publ_section_title
;Isolated molecules in
 2-ethylsulfanyl-7-methyl-4-(4-methylphenyl)pyrazolo[1,5-<i>a</i>][1,3,5]triazine
 and hydrogen-bonded sheets of <i>R</i>~2~^2^(10), <i>R</i>~2~^2^(16),
 <i>R</i>~4~^4^(22) and <i>R</i>~4~^4^(24) rings in
 2-ethylsulfanyl-7-methyl-4-(4-nitrophenyl)pyrazolo[1,5-<i>a</i>][1,3,5]triazine
;
_journal_coeditor_code SK1896
_journal_issue 3
_journal_name_full 'Acta Crystallographica Section C'
_journal_page_first o122
_journal_page_last o124
_journal_paper_doi 10.1107/S0108270106002952
_journal_volume 62
_journal_year 2006
_chemical_formula_iupac 'C15 H16 N4 S'
_chemical_formula_moiety 'C15 H16 N4 S'
_chemical_formula_sum 'C15 H16 N4 S'
_chemical_formula_weight 284.38
_chemical_name_systematic
;
2-ethylsulfanyl-7-methyl-4-(4-methylphenyl)pyrazolo[1,5-a][1,3,5]triazine
;
_space_group_IT_number 14
_symmetry_cell_setting monoclinic
_symmetry_space_group_name_Hall '-P 2ybc'
_symmetry_space_group_name_H-M 'P 1 21/c 1'
_atom_sites_solution_hydrogens geom
_atom_sites_solution_primary direct
_atom_sites_solution_secondary difmap
_cell_angle_alpha 90.00
_cell_angle_beta 96.2994(17)
_cell_angle_gamma 90.00
_cell_formula_units_Z 4
_cell_length_a 16.0941(5)
_cell_length_b 5.5573(2)
_cell_length_c 15.2495(5)
_cell_measurement_reflns_used 3092
_cell_measurement_temperature 120(2)
_cell_measurement_theta_max 27.50
_cell_measurement_theta_min 3.82
_cell_volume 1355.68(8)
_computing_cell_refinement 'DENZO (Otwinowski & Minor, 1997) and COLLECT'
_computing_data_collection 'COLLECT (Hooft, 1999)'
_computing_data_reduction 'DENZO and COLLECT'
_computing_molecular_graphics 'PLATON (Spek, 2003)'
_computing_publication_material 'SHELXL97 and PRPKAPPA (Ferguson, 1999)'
_computing_structure_refinement 'OSCAIL and SHELXL97 (Sheldrick, 1997)'
_computing_structure_solution 'OSCAIL (McArdle, 2003) and SHELXS97 (Sheldrick, 1997)'
_diffrn_ambient_temperature 120(2)
_diffrn_detector_area_resol_mean 9.091
_diffrn_measured_fraction_theta_full 0.995
_diffrn_measured_fraction_theta_max 0.995
_diffrn_measurement_device_type 'Nonius KappaCCD'
_diffrn_measurement_method '\f and \w'
_diffrn_radiation_monochromator graphite
_diffrn_radiation_source 'Bruker-Nonius FR91 rotating anode'
_diffrn_radiation_type 'Mo K\a'
_diffrn_radiation_wavelength 0.71073
_diffrn_reflns_av_R_equivalents 0.0409
_diffrn_reflns_av_sigmaI/netI 0.0393
_diffrn_reflns_limit_h_max 20
_diffrn_reflns_limit_h_min -20
_diffrn_reflns_limit_k_max 7
_diffrn_reflns_limit_k_min -7
_diffrn_reflns_limit_l_max 19
_diffrn_reflns_limit_l_min -17
_diffrn_reflns_number 14663
_diffrn_reflns_theta_full 27.50
_diffrn_reflns_theta_max 27.50
_diffrn_reflns_theta_min 3.82
_diffrn_standards_decay_% 0
_exptl_absorpt_coefficient_mu 0.234
_exptl_absorpt_correction_T_max 0.977
_exptl_absorpt_correction_T_min 0.884
_exptl_absorpt_correction_type multi-scan
_exptl_absorpt_process_details '(SADABS; Sheldrick, 2003)'
_exptl_crystal_colour yellow
_exptl_crystal_density_diffrn 1.393
_exptl_crystal_density_method 'not measured'
_exptl_crystal_description lath
_exptl_crystal_F_000 600
_exptl_crystal_size_max 0.54
_exptl_crystal_size_mid 0.32
_exptl_crystal_size_min 0.10
_refine_diff_density_max 0.361
_refine_diff_density_min -0.357
_refine_ls_extinction_method none
_refine_ls_goodness_of_fit_ref 1.046
_refine_ls_hydrogen_treatment constr
_refine_ls_matrix_type full
_refine_ls_number_parameters 184
_refine_ls_number_reflns 3092
_refine_ls_number_restraints 0
_refine_ls_restrained_S_all 1.046
_refine_ls_R_factor_all 0.0607
_refine_ls_R_factor_gt 0.0442
_refine_ls_shift/su_max 0.001
_refine_ls_shift/su_mean 0.000
_refine_ls_structure_factor_coef Fsqd
_refine_ls_weighting_details 'w=1/[\s^2^(Fo^2^)+(0.065P)^2^+0.834P] where P=(Fo^2^+2Fc^2^)/3'
_refine_ls_weighting_scheme calc
_refine_ls_wR_factor_gt 0.1146
_refine_ls_wR_factor_ref 0.1243
_reflns_number_gt 2458
_reflns_number_total 3092
_reflns_threshold_expression I>2\s(I)
_cod_data_source_file sk1896.cif
_cod_data_source_block I
_cod_original_sg_symbol_H-M 'P 21/c'
_cod_database_code 2014401
_cod_database_fobs_code 2014401

loop_
_symmetry_equiv_pos_as_xyz
'x, y, z'
'x, -y+1/2, z+1/2'
'-x, -y, -z'
'-x, y-1/2, -z-1/2'

loop_
_atom_site_type_symbol
_atom_site_label
_atom_site_fract_x
_atom_site_fract_y
_atom_site_fract_z
_atom_site_U_iso_or_equiv
_atom_site_adp_type
_atom_site_calc_flag
_atom_site_refinement_flags
_atom_site_occupancy
_atom_site_disorder_assembly
_atom_site_disorder_group
S S2 0.73644(3) 0.22676(8) 0.15228(3) 0.01885(16) Uani d . 1 . .
N N1 0.85263(9) 0.5314(3) 0.22717(10) 0.0173(3) Uani d . 1 . .
N N3 0.71078(9) 0.5693(3) 0.25980(10) 0.0158(3) Uani d . 1 . .
N N5 0.80915(9) 0.8325(3) 0.32592(10) 0.0146(3) Uani d . 1 . .
N N6 0.84111(9) 1.0209(3) 0.37761(10) 0.0169(3) Uani d . 1 . .
C C2 0.77360(11) 0.4657(3) 0.22036(12) 0.0159(4) Uani d . 1 . .
C C4 0.72754(11) 0.7569(3) 0.31145(12) 0.0150(4) Uani d . 1 . .
C C7 0.92221(11) 1.0238(3) 0.36538(12) 0.0166(4) Uani d . 1 . .
C C8 0.94393(11) 0.8442(3) 0.30743(13) 0.0183(4) Uani d . 1 . .
C C9 0.87100(11) 0.7216(3) 0.28209(12) 0.0153(4) Uani d . 1 . .
C C21 0.82573(11) 0.1502(4) 0.09527(14) 0.0215(4) Uani d . 1 . .
C C22 0.80139(13) -0.0615(4) 0.03433(13) 0.0239(4) Uani d . 1 . .
C C41 0.65740(11) 0.8811(3) 0.34668(12) 0.0154(4) Uani d . 1 . .
C C42 0.57715(11) 0.7834(3) 0.32526(13) 0.0171(4) Uani d . 1 . .
C C43 0.50737(11) 0.9010(3) 0.34861(12) 0.0177(4) Uani d . 1 . .
C C44 0.51392(11) 1.1193(3) 0.39387(12) 0.0172(4) Uani d . 1 . .
C C45 0.59374(12) 1.2112(3) 0.41742(13) 0.0214(4) Uani d . 1 . .
C C46 0.66473(11) 1.0964(3) 0.39455(13) 0.0201(4) Uani d . 1 . .
C C71 0.97850(12) 1.2103(3) 0.41093(14) 0.0209(4) Uani d . 1 . .
C C441 0.43738(12) 1.2527(4) 0.41553(14) 0.0209(4) Uani d . 1 . .
H H8 0.9976 0.8138 0.2895 0.022 Uiso calc R 1 . .
H H21A 0.8420 0.2896 0.0605 0.026 Uiso calc R 1 . .
H H21B 0.8738 0.1060 0.1384 0.026 Uiso calc R 1 . .
H H22A 0.7906 -0.2031 0.0697 0.036 Uiso calc R 1 . .
H H22B 0.8471 -0.0968 -0.0012 0.036 Uiso calc R 1 . .
H H22C 0.7508 -0.0209 -0.0047 0.036 Uiso calc R 1 . .
H H42 0.5709 0.6349 0.2944 0.021 Uiso calc R 1 . .
H H43 0.4537 0.8318 0.3335 0.021 Uiso calc R 1 . .
H H44A 0.3878 1.1866 0.3807 0.031 Uiso calc R 1 . .
H H44B 0.4429 1.4237 0.4015 0.031 Uiso calc R 1 . .
H H44C 0.4315 1.2346 0.4785 0.031 Uiso calc R 1 . .
H H45 0.5997 1.3568 0.4501 0.026 Uiso calc R 1 . .
H H46 0.7184 1.1639 0.4114 0.024 Uiso calc R 1 . .
H H71A 0.9700 1.3640 0.3797 0.031 Uiso calc R 1 . .
H H71B 1.0368 1.1597 0.4111 0.031 Uiso calc R 1 . .
H H71C 0.9655 1.2293 0.4718 0.031 Uiso calc R 1 . .

loop_
_atom_site_aniso_label
_atom_site_aniso_U_11
_atom_site_aniso_U_22
_atom_site_aniso_U_33
_atom_site_aniso_U_12
_atom_site_aniso_U_13
_atom_site_aniso_U_23
S2 0.0159(2) 0.0200(3) 0.0207(3) -0.00095(17) 0.00251(18) -0.00497(18)
N1 0.0155(8) 0.0174(8) 0.0191(8) 0.0006(6) 0.0024(6) -0.0004(6)
N3 0.0144(7) 0.0160(8) 0.0172(8) 0.0001(6) 0.0021(6) 0.0002(6)
N5 0.0129(7) 0.0146(7) 0.0163(8) -0.0010(6) 0.0011(6) 0.0000(6)
N6 0.0149(8) 0.0178(8) 0.0179(8) -0.0038(6) 0.0004(6) -0.0018(6)
C2 0.0160(9) 0.0163(9) 0.0153(9) 0.0025(7) 0.0014(7) 0.0018(7)
C4 0.0137(8) 0.0172(9) 0.0139(9) -0.0011(7) 0.0004(7) 0.0021(7)
C7 0.0131(8) 0.0198(9) 0.0166(9) -0.0012(7) 0.0001(7) 0.0028(7)
C8 0.0139(9) 0.0202(9) 0.0209(10) 0.0001(7) 0.0025(7) 0.0018(8)
C9 0.0135(8) 0.0174(9) 0.0152(9) 0.0026(7) 0.0029(7) 0.0024(7)
C21 0.0162(9) 0.0241(10) 0.0242(11) 0.0018(8) 0.0028(8) -0.0061(8)
C22 0.0267(10) 0.0228(10) 0.0213(11) 0.0059(8) -0.0011(8) -0.0023(8)
C41 0.0140(8) 0.0177(9) 0.0145(9) 0.0006(7) 0.0016(7) 0.0025(7)
C42 0.0161(9) 0.0173(9) 0.0178(10) -0.0002(7) 0.0010(7) -0.0012(7)
C43 0.0140(9) 0.0207(9) 0.0182(10) -0.0002(7) 0.0009(7) 0.0008(7)
C44 0.0160(9) 0.0204(9) 0.0150(9) 0.0031(7) 0.0016(7) 0.0020(7)
C45 0.0200(9) 0.0198(9) 0.0242(11) -0.0002(7) 0.0022(8) -0.0054(8)
C46 0.0146(9) 0.0209(10) 0.0249(11) -0.0021(7) 0.0021(8) -0.0050(8)
C71 0.0169(9) 0.0229(10) 0.0223(11) -0.0050(7) -0.0001(8) -0.0002(8)
C441 0.0170(9) 0.0239(10) 0.0219(11) 0.0035(7) 0.0024(8) -0.0023(8)

loop_
_atom_type_symbol
_atom_type_description
_atom_type_scat_dispersion_real
_atom_type_scat_dispersion_imag
_atom_type_scat_source
C C 0.0033 0.0016 'International Tables Vol C Tables 4.2.6.8 and 6.1.1.4'
H H 0.0000 0.0000 'International Tables Vol C Tables 4.2.6.8 and 6.1.1.4'
N N 0.0061 0.0033 'International Tables Vol C Tables 4.2.6.8 and 6.1.1.4'
S S 0.1246 0.1234 'International Tables Vol C Tables 4.2.6.8 and 6.1.1.4'

loop_
_geom_angle_atom_site_label_1
_geom_angle_atom_site_label_2
_geom_angle_atom_site_label_3
_geom_angle
_geom_angle_publ_flag
C2 N1 C9 114.02(16) no
N1 C2 N3 127.33(17) no
N1 C2 S2 121.45(14) no
N3 C2 S2 111.19(13) no
C2 S2 C21 103.05(9) no
C22 C21 S2 108.06(13) no
C22 C21 H21A 110.1 no
S2 C21 H21A 110.1 no
C22 C21 H21B 110.1 no
S2 C21 H21B 110.1 no
H21A C21 H21B 108.4 no
C21 C22 H22A 109.5 no
C21 C22 H22B 109.5 no
H22A C22 H22B 109.5 no
C21 C22 H22C 109.5 no
H22A C22 H22C 109.5 no
H22B C22 H22C 109.5 no
C4 N3 C2 119.11(15) no
N3 C4 N5 117.89(16) no
N3 C4 C41 118.29(16) no
N5 C4 C41 123.74(16) no
C46 C41 C42 118.28(17) no
C46 C41 C4 124.48(16) no
C42 C41 C4 117.09(16) no
C43 C42 C41 120.68(17) no
C43 C42 H42 119.7 no
C41 C42 H42 119.7 no
C42 C43 C44 121.38(17) no
C42 C43 H43 119.3 no
C44 C43 H43 119.3 no
C45 C44 C43 117.66(17) no
C45 C44 C441 121.14(17) no
C43 C44 C441 121.20(16) no
C46 C45 C44 121.94(18) no
C46 C45 H45 119.0 no
C44 C45 H45 119.0 no
C45 C46 C41 119.99(17) no
C45 C46 H46 120.0 no
C41 C46 H46 120.0 no
C44 C441 H44A 109.5 no
C44 C441 H44B 109.5 no
H44A C441 H44B 109.5 no
C44 C441 H44C 109.5 no
H44A C441 H44C 109.5 no
H44B C441 H44C 109.5 no
C4 N5 N6 127.99(15) no
C4 N5 C9 120.37(15) no
N6 N5 C9 111.56(14) no
C7 N6 N5 103.78(15) no
N6 C7 C8 113.18(16) no
N6 C7 C71 119.56(17) no
C8 C7 C71 127.25(17) no
C7 C71 H71A 109.5 no
C7 C71 H71B 109.5 no
H71A C71 H71B 109.5 no
C7 C71 H71C 109.5 no
H71A C71 H71C 109.5 no
H71B C71 H71C 109.5 no
C9 C8 C7 105.40(16) no
C9 C8 H8 127.3 no
C7 C8 H8 127.3 no
N1 C9 C8 132.76(17) no
N1 C9 N5 121.16(16) no
C8 C9 N5 106.08(16) no

loop_
_geom_bond_atom_site_label_1
_geom_bond_atom_site_label_2
_geom_bond_site_symmetry_2
_geom_bond_distance
_geom_bond_publ_flag
N1 C2 . 1.316(2) no
N1 C9 . 1.361(2) no
C2 N3 . 1.360(2) no
C2 S2 . 1.7499(19) no
S2 C21 . 1.8099(19) no
C21 C22 . 1.524(3) no
C21 H21A . 0.99 no
C21 H21B . 0.99 no
C22 H22A . 0.98 no
C22 H22B . 0.98 no
C22 H22C . 0.98 no
N3 C4 . 1.317(2) no
C4 N5 . 1.374(2) no
C4 C41 . 1.474(3) no
C41 C46 . 1.400(3) no
C41 C42 . 1.406(2) no
C42 C43 . 1.379(3) no
C42 H42 . 0.95 no
C43 C44 . 1.394(3) no
C43 H43 . 0.95 no
C44 C45 . 1.392(3) no
C44 C441 . 1.505(3) no
C45 C46 . 1.386(3) no
C45 H45 . 0.95 no
C46 H46 . 0.95 no
C441 H44A . 0.98 no
C441 H44B . 0.98 no
C441 H44C . 0.98 no
N5 N6 . 1.376(2) no
N5 C9 . 1.401(2) no
N6 C7 . 1.339(2) no
C7 C8 . 1.402(3) no
C7 C71 . 1.497(2) no
C71 H71A . 0.98 no
C71 H71B . 0.98 no
C71 H71C . 0.98 no
C8 C9 . 1.376(3) no
C8 H8 . 0.95 no

loop_
_geom_hbond_atom_site_label_D
_geom_hbond_atom_site_label_H
_geom_hbond_atom_site_label_A
_geom_hbond_distance_DH
_geom_hbond_distance_HA
_geom_hbond_distance_DA
_geom_hbond_angle_DHA
_geom_hbond_publ_flag
C46 H46 N6 0.95 2.24 2.909(2) 127 no

loop_
_geom_torsion_atom_site_label_1
_geom_torsion_atom_site_label_2
_geom_torsion_atom_site_label_3
_geom_torsion_atom_site_label_4
_geom_torsion
_geom_torsion_publ_flag
C9 N1 C2 N3 1.6(3) no
C9 N1 C2 S2 179.37(13) no
N1 C2 S2 C21 -6.52(18) no
N3 C2 S2 C21 171.56(13) no
C2 S2 C21 C22 179.01(13) no
N1 C2 N3 C4 -0.1(3) no
S2 C2 N3 C4 -178.06(13) no
C2 N3 C4 N5 -2.8(2) no
C2 N3 C4 C41 174.17(16) no
N3 C4 C41 C46 -173.04(17) no
N5 C4 C41 C46 3.7(3) no
N3 C4 C41 C42 2.5(3) no
N5 C4 C41 C42 179.27(16) no
C46 C41 C42 C43 1.9(3) no
C4 C41 C42 C43 -173.91(17) no
C41 C42 C43 C44 0.0(3) no
C42 C43 C44 C45 -2.1(3) no
C42 C43 C44 C441 177.15(18) no
C43 C44 C45 C46 2.2(3) no
C441 C44 C45 C46 -177.03(19) no
C44 C45 C46 C41 -0.3(3) no
C42 C41 C46 C45 -1.8(3) no
C4 C41 C46 C45 173.69(18) no
N3 C4 N5 N6 -179.30(16) no
C41 C4 N5 N6 3.9(3) no
N3 C4 N5 C9 4.1(2) no
C41 C4 N5 C9 -172.68(16) no
C4 N5 N6 C7 -177.04(17) no
C9 N5 N6 C7 -0.20(19) no
N5 N6 C7 C8 0.1(2) no
N5 N6 C7 C71 179.17(16) no
N6 C7 C8 C9 0.0(2) no
C71 C7 C8 C9 -178.98(18) no
C2 N1 C9 C8 179.91(19) no
C2 N1 C9 N5 -0.2(2) no
C7 C8 C9 N1 179.83(19) no
C7 C8 C9 N5 -0.1(2) no
C4 N5 C9 N1 -2.6(3) no
N6 N5 C9 N1 -179.75(15) no
C4 N5 C9 C8 177.30(15) no
N6 N5 C9 C8 0.2(2) no

loop_
_cod_related_entry_id
_cod_related_entry_database
_cod_related_entry_code
1 ChemSpider 21133613
